data_7007598
loop_
_publ_author_name
'Raubenheimer, Helgard G.'
'Esterhuysen, Matthias W.'
'Frenking, Gernot'
'Timoshkin, Alexey Y.'
'Esterhuysen, Catharine'
'Horvath, Ulrike E. I.'

_publ_section_title
;
 Aurolysis of alpha-C-deprotonated group 6 aminocarbene and thiocarbene
 complexes with Ph3PAu+.
;
_journal_issue 38
_journal_name_full 'Dalton transactions (Cambridge, England : 2003)'
_journal_page_first 4580
_journal_page_last 4589
_journal_paper_doi 10.1039/b607613k
_journal_year 2006
_chemical_formula_moiety '1.4827(C29 H20 Au Cr O5 P S). 0.5173(C31 H22 Au Cr O5 P S)'
_chemical_formula_sum 'C59.04 H41.04 Au2 Cr2 O10 P2 S2'
_chemical_formula_weight 1534.43
_chemical_name_systematic
;
?
;
_space_group_IT_number 14
_symmetry_cell_setting monoclinic
_symmetry_space_group_name_Hall '-P 2ybc'
_symmetry_space_group_name_H-M 'P 1 21/c 1'
_atom_sites_solution_hydrogens geom
_atom_sites_solution_primary direct
_atom_sites_solution_secondary difmap
_audit_creation_method SHELXL-97
_cell_angle_alpha 90.00
_cell_angle_beta 91.4370(10)
_cell_angle_gamma 90.00
_cell_formula_units_Z 8
_cell_length_a 12.4049(2)
_cell_length_b 20.7908(3)
_cell_length_c 23.8896(3)
_cell_measurement_reflns_used 15273
_cell_measurement_temperature 177(2)
_cell_measurement_theta_max 28.28
_cell_measurement_theta_min 0.21
_cell_volume 6159.38(15)
_computing_cell_refinement 'DENZO-SMN (Otwinowski & Minor, 1997)'
_computing_data_collection 'COLLECT (Nonius, 1999) '
_computing_data_reduction DENZO-SMN
_computing_molecular_graphics 'ORTEP FOR WINDOWS (Faruggia, 1997)'
_computing_publication_material 'XSeed (Barbour, 1999)'
_computing_structure_refinement 'SHELXL-97 (Sheldrick, 1997)'
_computing_structure_solution 'SHELXS (Sheldrick, 1997)'
_diffrn_ambient_temperature 177(2)
_diffrn_measured_fraction_theta_full 0.999
_diffrn_measured_fraction_theta_max 0.999
_diffrn_measurement_device_type 'Nonius KappaCCD'
_diffrn_measurement_method '\f and \w to fill Ewald sphere'
_diffrn_radiation_monochromator graphite
_diffrn_radiation_source 'fine-focus sealed tube'
_diffrn_radiation_type MoK\a
_diffrn_radiation_wavelength 0.71073
_diffrn_reflns_av_R_equivalents 0.0328
_diffrn_reflns_av_sigmaI/netI 0.0337
_diffrn_reflns_limit_h_max 14
_diffrn_reflns_limit_h_min -15
_diffrn_reflns_limit_k_max 25
_diffrn_reflns_limit_k_min -24
_diffrn_reflns_limit_l_max 29
_diffrn_reflns_limit_l_min -25
_diffrn_reflns_number 33837
_diffrn_reflns_theta_full 26.00
_diffrn_reflns_theta_max 26.00
_diffrn_reflns_theta_min 1.97
_exptl_absorpt_coefficient_mu 5.265
_exptl_absorpt_correction_T_max 0.3528
_exptl_absorpt_correction_T_min 0.2601
_exptl_absorpt_correction_type empirical
_exptl_absorpt_process_details 'Otwinowski and Minor (1997)'
_exptl_crystal_colour orange
_exptl_crystal_density_diffrn 1.655
_exptl_crystal_density_method 'not measured'
_exptl_crystal_description prism
_exptl_crystal_F_000 2973
_exptl_crystal_size_max 0.35
_exptl_crystal_size_mid 0.30
_exptl_crystal_size_min 0.25
_refine_diff_density_max 1.521
_refine_diff_density_min -1.287
_refine_diff_density_rms 0.139
_refine_ls_extinction_coef 0.00017(4)
_refine_ls_extinction_expression Fc^*^=kFc[1+0.001xFc^2^\l^3^/sin(2\q)]^-1/4^
_refine_ls_extinction_method SHELXL
_refine_ls_goodness_of_fit_ref 1.225
_refine_ls_hydrogen_treatment constr
_refine_ls_matrix_type full
_refine_ls_number_parameters 868
_refine_ls_number_reflns 12099
_refine_ls_number_restraints 112
_refine_ls_restrained_S_all 1.221
_refine_ls_R_factor_all 0.0595
_refine_ls_R_factor_gt 0.0476
_refine_ls_shift/su_max 0.001
_refine_ls_shift/su_mean 0.000
_refine_ls_structure_factor_coef Fsqd
_refine_ls_weighting_details 'calc w=1/[\s^2^(Fo^2^)+(0.0106P)^2^+44.7817P] where P=(Fo^2^+2Fc^2^)/3'
_refine_ls_weighting_scheme calc
_refine_ls_wR_factor_gt 0.1046
_refine_ls_wR_factor_ref 0.1087
_reflns_number_gt 10327
_reflns_number_total 12099
_reflns_threshold_expression >2sigma(I)
_cod_data_source_file b607613k.txt
_cod_data_source_block 7
_cod_original_sg_symbol_H-M 'P 21/c'
_cod_database_code 7007598

loop_
_symmetry_equiv_pos_as_xyz
'x, y, z'
'-x, y+1/2, -z+1/2'
'-x, -y, -z'
'x, -y-1/2, z-1/2'

loop_
_atom_site_label
_atom_site_type_symbol
_atom_site_fract_x
_atom_site_fract_y
_atom_site_fract_z
_atom_site_U_iso_or_equiv
_atom_site_adp_type
_atom_site_occupancy
_atom_site_symmetry_multiplicity
_atom_site_calc_flag
_atom_site_refinement_flags
_atom_site_disorder_assembly
_atom_site_disorder_group
S2A S 0.0683(4) 0.7272(2) 0.10001(16) 0.0492(11) Uani 0.517(3) 1 d P A 1
Cr2A Cr -0.0398(3) 0.80154(16) 0.04167(12) 0.0650(11) Uani 0.517(3) 1 d P A 1
C6A C 0.001(2) 0.8727(12) 0.0895(9) 0.089(8) Uani 0.517(3) 1 d P A 1
O6A O 0.019(2) 0.9160(9) 0.1166(8) 0.132(8) Uani 0.517(3) 1 d P A 1
C7A C -0.131(2) 0.8634(17) -0.0037(12) 0.136(13) Uani 0.517(3) 1 d PD A 1
O7A1 O -0.210(2) 0.8790(15) -0.0265(11) 0.076(10) Uiso 0.29(2) 1 d PDU A 1
O7A2 O -0.163(3) 0.9131(13) -0.0157(12) 0.060(10) Uiso 0.23(2) 1 d PDU A 1
C8A C -0.0900(18) 0.7343(13) -0.0084(9) 0.072(6) Uani 0.517(3) 1 d P A 1
O8A O -0.127(3) 0.6957(16) -0.0349(17) 0.091(9) Uani 0.517(3) 1 d P A 1
C9A C -0.156(6) 0.768(3) 0.087(3) 0.11(2) Uani 0.517(3) 1 d P A 1
O9A O -0.232(2) 0.7663(11) 0.1084(9) 0.128(8) Uani 0.517(3) 1 d P A 1
C10A C 0.080(3) 0.818(2) -0.0042(11) 0.060(8) Uani 0.517(3) 1 d P A 1
O10A O 0.1475(18) 0.8310(11) -0.0336(14) 0.074(6) Uani 0.517(3) 1 d P A 1
C11 C 0.2106(17) 0.7445(11) 0.1106(9) 0.054(6) Uani 0.517(3) 1 d P A 1
C12 C 0.2446(19) 0.8043(11) 0.1041(12) 0.055(6) Uani 0.517(3) 1 d P A 1
H12A H 0.1947 0.8373 0.0941 0.066 Uiso 0.517(3) 1 calc PR A 1
H12B H 0.3188 0.8143 0.1095 0.066 Uiso 0.517(3) 1 calc PR A 1
C241 C 0.0712(14) 0.6540(8) 0.0599(7) 0.051(4) Uani 0.517(3) 1 d PDU A 1
C242 C 0.138(4) 0.6432(19) 0.015(2) 0.061(7) Uani 0.517(3) 1 d PDU A 1
H242 H 0.1888 0.6751 0.0056 0.074 Uiso 0.517(3) 1 calc PR A 1
C243 C 0.1314(19) 0.5897(11) -0.0142(9) 0.066(4) Uani 0.517(3) 1 d PDU A 1
H243 H 0.1782 0.5842 -0.0447 0.080 Uiso 0.517(3) 1 calc PR A 1
C244 C 0.0603(16) 0.5418(10) -0.0024(9) 0.071(5) Uani 0.517(3) 1 d PDU A 1
H244 H 0.0587 0.5033 -0.0239 0.085 Uiso 0.517(3) 1 calc PR A 1
C245 C -0.0116(18) 0.5505(11) 0.0425(9) 0.079(5) Uani 0.517(3) 1 d PDU A 1
H245 H -0.0647 0.5194 0.0512 0.094 Uiso 0.517(3) 1 calc PR A 1
C246 C 0.000(2) 0.6043(14) 0.0716(12) 0.070(6) Uani 0.517(3) 1 d PDU A 1
H246 H -0.0446 0.6095 0.1031 0.084 Uiso 0.517(3) 1 calc PR A 1
S2B S 0.1590(6) 0.7468(3) 0.1246(2) 0.0537(15) Uani 0.483(3) 1 d P A 2
Cr2B Cr 0.0344(3) 0.70625(14) 0.04930(12) 0.0553(10) Uani 0.483(3) 1 d P A 2
C6B C 0.146(4) 0.6588(16) 0.0149(18) 0.057(10) Uani 0.483(3) 1 d P A 2
O6B O 0.2002(18) 0.6234(10) -0.0109(9) 0.110(7) Uani 0.483(3) 1 d P A 2
C7B C 0.002(2) 0.6297(10) 0.0894(11) 0.054(6) Uani 0.483(3) 1 d P A 2
O7B O -0.0189(13) 0.5837(7) 0.1106(7) 0.074(4) Uani 0.483(3) 1 d P A 2
C8B C 0.067(2) 0.7775(13) 0.0022(9) 0.064(6) Uani 0.483(3) 1 d P A 2
O8B O 0.097(4) 0.8167(17) -0.0275(15) 0.095(13) Uani 0.483(3) 1 d P A 2
C9B C -0.079(2) 0.7505(13) 0.0826(9) 0.075(7) Uani 0.483(3) 1 d P A 2
O9B O -0.153(3) 0.7830(18) 0.0973(18) 0.089(12) Uani 0.483(3) 1 d P A 2
C10B C -0.068(2) 0.6803(12) -0.0033(10) 0.066(6) Uani 0.483(3) 1 d P A 2
O10B O -0.129(4) 0.6627(16) -0.0372(19) 0.106(12) Uani 0.483(3) 1 d P A 2
C251 C 0.223(3) 0.8174(15) 0.1011(13) 0.104(10) Uani 0.483(3) 1 d PDU A 2
C252 C 0.167(3) 0.8754(10) 0.0981(10) 0.138(9) Uani 0.483(3) 1 d PDU A 2
H252 H 0.0948 0.8777 0.1098 0.166 Uiso 0.483(3) 1 calc PR A 2
C254 C 0.324(3) 0.9345(14) 0.0580(12) 0.172(12) Uani 0.483(3) 1 d PDU A 2
H254 H 0.3555 0.9725 0.0438 0.206 Uiso 0.483(3) 1 calc PR A 2
C253 C 0.219(3) 0.9306(12) 0.0779(10) 0.156(11) Uani 0.483(3) 1 d PDU A 2
H253 H 0.1779 0.9693 0.0776 0.187 Uiso 0.483(3) 1 calc PR A 2
C255 C 0.375(3) 0.8751(12) 0.0619(11) 0.148(10) Uani 0.483(3) 1 d PDU A 2
H255 H 0.4470 0.8724 0.0496 0.178 Uiso 0.483(3) 1 calc PR A 2
C256 C 0.328(3) 0.8191(13) 0.0827(10) 0.114(8) Uani 0.483(3) 1 d PDU A 2
H256 H 0.3702 0.7808 0.0843 0.137 Uiso 0.483(3) 1 calc PR A 2
Au1 Au 0.20902(2) 0.719893(13) 0.258422(13) 0.04025(10) Uani 1 1 d . A .
Au2 Au 0.29462(3) 0.668243(15) 0.141547(14) 0.04630(11) Uani 1 1 d . . .
Cr1 Cr -0.08237(10) 0.68887(6) 0.28084(5) 0.0400(3) Uani 1 1 d . A .
S1 S 0.08463(15) 0.63724(9) 0.24510(8) 0.0389(4) Uani 1 1 d . . .
P1 P 0.31791(17) 0.80229(10) 0.28434(9) 0.0432(5) Uani 1 1 d . . .
P2 P 0.40089(16) 0.58095(9) 0.15884(9) 0.0406(5) Uani 1 1 d . A .
C1 C -0.0091(7) 0.7324(4) 0.3404(4) 0.053(2) Uani 1 1 d . . .
C2 C -0.0656(7) 0.7652(4) 0.2381(4) 0.049(2) Uani 1 1 d . . .
C3 C -0.1578(6) 0.6537(4) 0.2185(4) 0.0451(19) Uani 1 1 d . . .
C4 C -0.1016(7) 0.6135(4) 0.3247(4) 0.048(2) Uani 1 1 d . . .
C5 C -0.2106(7) 0.7193(4) 0.3065(4) 0.054(2) Uani 1 1 d . . .
O1 O 0.0309(6) 0.7627(3) 0.3758(3) 0.0722(19) Uani 1 1 d . A .
O2 O -0.0642(6) 0.8125(3) 0.2148(3) 0.0698(19) Uani 1 1 d . A .
O3 O -0.2091(5) 0.6369(3) 0.1803(3) 0.0631(17) Uani 1 1 d . A .
O4 O -0.1184(6) 0.5691(3) 0.3506(3) 0.073(2) Uani 1 1 d . A .
O5 O -0.2912(5) 0.7373(3) 0.3227(3) 0.077(2) Uani 1 1 d . A .
C111 C 0.4281(7) 0.8190(4) 0.2377(3) 0.0459(19) Uani 1 1 d . A .
C112 C 0.4973(7) 0.7707(4) 0.2247(4) 0.057(2) Uani 1 1 d . . .
H112 H 0.4872 0.7294 0.2406 0.068 Uiso 1 1 calc R A .
C113 C 0.5818(8) 0.7803(5) 0.1889(4) 0.068(3) Uani 1 1 d . A .
H113 H 0.6285 0.7458 0.1798 0.082 Uiso 1 1 calc R . .
C114 C 0.5972(8) 0.8421(5) 0.1662(4) 0.070(3) Uani 1 1 d . . .
H114 H 0.6544 0.8497 0.1413 0.084 Uiso 1 1 calc R A .
C115 C 0.5294(9) 0.8910(5) 0.1801(5) 0.074(3) Uani 1 1 d . A .
H115 H 0.5415 0.9330 0.1659 0.089 Uiso 1 1 calc R . .
C116 C 0.4432(7) 0.8802(4) 0.2148(4) 0.056(2) Uani 1 1 d . . .
H116 H 0.3947 0.9141 0.2230 0.067 Uiso 1 1 calc R A .
C121 C 0.2398(6) 0.8756(4) 0.2884(3) 0.0435(18) Uani 1 1 d . A .
C122 C 0.1636(7) 0.8883(4) 0.2473(4) 0.057(2) Uani 1 1 d . . .
H122 H 0.1540 0.8590 0.2171 0.069 Uiso 1 1 calc R A .
C123 C 0.1007(8) 0.9429(4) 0.2490(4) 0.061(2) Uani 1 1 d . A .
H123 H 0.0495 0.9512 0.2197 0.073 Uiso 1 1 calc R . .
C124 C 0.1116(7) 0.9852(4) 0.2928(4) 0.056(2) Uani 1 1 d . . .
H124 H 0.0673 1.0224 0.2943 0.067 Uiso 1 1 calc R A .
C125 C 0.1885(8) 0.9731(4) 0.3350(4) 0.058(2) Uani 1 1 d . A .
H125 H 0.1975 1.0027 0.3650 0.069 Uiso 1 1 calc R . .
C126 C 0.2512(7) 0.9187(4) 0.3336(4) 0.053(2) Uani 1 1 d . . .
H126 H 0.3021 0.9102 0.3630 0.064 Uiso 1 1 calc R A .
C131 C 0.3814(7) 0.7910(4) 0.3521(4) 0.049(2) Uani 1 1 d . A .
C132 C 0.3239(8) 0.7600(5) 0.3934(4) 0.067(3) Uani 1 1 d . . .
H132 H 0.2542 0.7429 0.3853 0.080 Uiso 1 1 calc R A .
C133 C 0.3706(10) 0.7546(7) 0.4470(5) 0.092(4) Uani 1 1 d . A .
H133 H 0.3331 0.7323 0.4752 0.110 Uiso 1 1 calc R . .
C134 C 0.4691(11) 0.7808(8) 0.4596(6) 0.106(5) Uani 1 1 d . . .
H134 H 0.4982 0.7782 0.4967 0.127 Uiso 1 1 calc R A .
C135 C 0.5267(10) 0.8113(8) 0.4183(5) 0.103(5) Uani 1 1 d . A .
H135 H 0.5969 0.8278 0.4262 0.124 Uiso 1 1 calc R . .
C136 C 0.4808(8) 0.8170(5) 0.3658(4) 0.071(3) Uani 1 1 d . . .
H136 H 0.5187 0.8397 0.3380 0.085 Uiso 1 1 calc R A .
C141 C 0.1349(6) 0.5804(3) 0.2954(3) 0.0393(17) Uani 1 1 d . A .
C142 C 0.1591(8) 0.5969(4) 0.3511(4) 0.062(2) Uani 1 1 d . . .
H142 H 0.1485 0.6398 0.3634 0.074 Uiso 1 1 calc R A .
C143 C 0.1984(9) 0.5510(6) 0.3882(5) 0.076(3) Uani 1 1 d . A .
H143 H 0.2162 0.5626 0.4258 0.091 Uiso 1 1 calc R . .
C144 C 0.2117(10) 0.4883(5) 0.3705(5) 0.087(4) Uani 1 1 d . . .
H144 H 0.2374 0.4566 0.3961 0.104 Uiso 1 1 calc R A .
C145 C 0.1881(9) 0.4720(5) 0.3165(5) 0.072(3) Uani 1 1 d . A .
H145 H 0.1976 0.4288 0.3047 0.087 Uiso 1 1 calc R . .
C146 C 0.1505(7) 0.5175(4) 0.2783(4) 0.055(2) Uani 1 1 d . . .
H146 H 0.1355 0.5056 0.2405 0.066 Uiso 1 1 calc R A .
C211 C 0.5026(6) 0.5691(4) 0.1068(3) 0.048(2) Uani 1 1 d . . .
C212 C 0.5245(8) 0.5097(5) 0.0844(4) 0.063(3) Uani 1 1 d . A .
H212 H 0.4833 0.4733 0.0950 0.076 Uiso 1 1 calc R . .
C213 C 0.6084(9) 0.5026(7) 0.0455(5) 0.082(4) Uani 1 1 d . . .
H213 H 0.6240 0.4617 0.0300 0.098 Uiso 1 1 calc R A .
C214 C 0.6661(9) 0.5554(9) 0.0310(4) 0.091(4) Uani 1 1 d . A .
H214 H 0.7221 0.5510 0.0048 0.109 Uiso 1 1 calc R . .
C215 C 0.6455(9) 0.6141(8) 0.0529(5) 0.089(4) Uani 1 1 d . . .
H215 H 0.6879 0.6501 0.0426 0.107 Uiso 1 1 calc R A .
C216 C 0.5624(8) 0.6221(5) 0.0906(4) 0.067(3) Uani 1 1 d . A .
H216 H 0.5467 0.6636 0.1050 0.080 Uiso 1 1 calc R . .
C221 C 0.3206(6) 0.5075(4) 0.1576(3) 0.0446(18) Uani 1 1 d . . .
C222 C 0.3467(7) 0.4550(4) 0.1918(4) 0.051(2) Uani 1 1 d . A .
H222 H 0.4078 0.4569 0.2165 0.061 Uiso 1 1 calc R . .
C223 C 0.2842(7) 0.4007(4) 0.1898(4) 0.058(2) Uani 1 1 d . . .
H223 H 0.3027 0.3648 0.2127 0.069 Uiso 1 1 calc R A .
C224 C 0.1938(8) 0.3978(4) 0.1543(5) 0.068(3) Uani 1 1 d . A .
H224 H 0.1507 0.3601 0.1529 0.082 Uiso 1 1 calc R . .
C225 C 0.1668(8) 0.4499(5) 0.1213(4) 0.068(3) Uani 1 1 d . . .
H225 H 0.1046 0.4478 0.0973 0.081 Uiso 1 1 calc R A .
C226 C 0.2285(7) 0.5049(4) 0.1224(4) 0.056(2) Uani 1 1 d . A .
H226 H 0.2090 0.5407 0.0996 0.067 Uiso 1 1 calc R . .
C231 C 0.4745(6) 0.5792(3) 0.2253(3) 0.0410(17) Uani 1 1 d . . .
C232 C 0.5804(7) 0.5580(4) 0.2305(4) 0.050(2) Uani 1 1 d . A .
H232 H 0.6171 0.5452 0.1979 0.061 Uiso 1 1 calc R . .
C233 C 0.6332(7) 0.5550(5) 0.2816(4) 0.060(2) Uani 1 1 d . . .
H233 H 0.7049 0.5391 0.2846 0.072 Uiso 1 1 calc R A .
C234 C 0.5805(8) 0.5755(5) 0.3288(4) 0.065(3) Uani 1 1 d . A .
H234 H 0.6167 0.5752 0.3643 0.078 Uiso 1 1 calc R . .
C235 C 0.4752(8) 0.5966(5) 0.3240(4) 0.064(3) Uani 1 1 d . . .
H235 H 0.4387 0.6099 0.3565 0.077 Uiso 1 1 calc R A .
C236 C 0.4229(7) 0.5984(4) 0.2734(4) 0.053(2) Uani 1 1 d . A .
H236 H 0.3504 0.6130 0.2708 0.064 Uiso 1 1 calc R . .

loop_
_atom_site_aniso_label
_atom_site_aniso_U_11
_atom_site_aniso_U_22
_atom_site_aniso_U_33
_atom_site_aniso_U_23
_atom_site_aniso_U_13
_atom_site_aniso_U_12
S2A 0.059(3) 0.052(2) 0.037(2) 0.0060(18) 0.0105(19) 0.026(2)
Cr2A 0.073(2) 0.078(2) 0.0452(17) 0.0189(14) 0.0195(14) 0.0409(17)
C6A 0.13(2) 0.075(15) 0.060(13) 0.019(12) 0.026(13) 0.055(15)
O6A 0.21(2) 0.083(12) 0.099(14) -0.014(11) 0.018(14) 0.079(14)
C7A 0.11(2) 0.20(4) 0.10(2) -0.03(2) 0.027(19) 0.03(2)
C8A 0.062(13) 0.11(2) 0.049(12) 0.014(12) 0.010(10) 0.024(13)
O8A 0.069(14) 0.13(3) 0.073(15) -0.02(2) -0.006(11) 0.014(18)
C9A 0.15(4) 0.06(2) 0.12(4) -0.02(2) 0.08(3) 0.00(2)
O9A 0.114(16) 0.151(19) 0.124(17) 0.028(13) 0.077(14) 0.057(15)
C10A 0.083(17) 0.066(17) 0.032(15) 0.018(17) 0.013(14) 0.013(14)
O10A 0.088(14) 0.069(15) 0.065(12) 0.015(12) 0.018(11) 0.001(10)
C11 0.046(12) 0.061(13) 0.053(13) -0.006(10) -0.009(9) 0.031(11)
C12 0.059(12) 0.052(14) 0.055(14) -0.004(10) 0.000(10) 0.009(10)
C241 0.058(9) 0.053(8) 0.041(8) 0.007(7) -0.009(7) 0.028(7)
C242 0.070(15) 0.053(13) 0.062(15) -0.001(10) 0.008(10) 0.013(11)
C243 0.079(12) 0.064(11) 0.055(10) -0.006(8) 0.000(9) 0.020(8)
C244 0.074(12) 0.065(10) 0.074(12) -0.025(9) -0.013(8) 0.009(8)
C245 0.081(12) 0.073(11) 0.082(13) -0.006(9) 0.001(9) 0.010(9)
C246 0.071(13) 0.070(14) 0.069(15) -0.001(10) 0.012(11) 0.015(11)
S2B 0.074(5) 0.039(2) 0.049(3) 0.005(2) 0.008(3) 0.022(3)
Cr2B 0.083(2) 0.0446(17) 0.0394(17) 0.0018(12) 0.0185(15) 0.0050(15)
C6B 0.08(2) 0.044(17) 0.044(14) -0.010(12) 0.024(13) 0.007(14)
O6B 0.133(17) 0.089(14) 0.110(15) -0.010(11) 0.065(14) 0.027(12)
C7B 0.070(14) 0.039(12) 0.055(14) 0.007(10) 0.022(12) 0.000(11)
O7B 0.085(11) 0.058(10) 0.078(11) -0.001(8) 0.015(9) -0.002(8)
C8B 0.098(17) 0.057(13) 0.037(11) 0.011(11) 0.014(10) -0.003(13)
O8B 0.18(4) 0.061(14) 0.043(17) 0.022(15) -0.01(3) -0.036(19)
C9B 0.084(17) 0.098(19) 0.044(12) 0.014(12) -0.004(12) 0.025(15)
O9B 0.071(16) 0.12(3) 0.079(15) -0.028(16) -0.001(12) 0.069(18)
C10B 0.084(17) 0.060(15) 0.054(13) -0.006(11) 0.023(12) 0.001(13)
O10B 0.12(2) 0.13(3) 0.063(14) -0.04(2) 0.000(12) -0.03(2)
C251 0.21(3) 0.046(10) 0.058(17) -0.009(11) -0.031(18) 0.011(15)
C252 0.29(3) 0.046(11) 0.080(16) -0.005(11) -0.042(18) 0.037(14)
C254 0.30(3) 0.074(11) 0.14(2) -0.004(15) -0.12(2) -0.056(18)
C253 0.33(3) 0.037(9) 0.100(19) -0.017(11) -0.08(2) 0.006(16)
C255 0.22(2) 0.098(15) 0.13(2) 0.022(16) -0.080(18) -0.057(15)
C256 0.18(2) 0.073(12) 0.083(17) 0.004(12) -0.063(16) -0.032(14)
Au1 0.04019(16) 0.02872(15) 0.05209(19) -0.00541(13) 0.00617(13) -0.00058(12)
Au2 0.0550(2) 0.03346(16) 0.0504(2) 0.00261(13) 0.00012(14) 0.00691(13)
Cr1 0.0426(7) 0.0320(6) 0.0458(7) -0.0007(5) 0.0048(5) 0.0041(5)
S1 0.0403(10) 0.0305(9) 0.0458(11) -0.0051(8) 0.0009(8) -0.0005(8)
P1 0.0440(11) 0.0327(10) 0.0530(13) -0.0066(9) 0.0011(9) -0.0043(8)
P2 0.0379(10) 0.0338(10) 0.0505(12) -0.0028(9) 0.0043(9) 0.0043(8)
C1 0.066(6) 0.043(5) 0.050(5) -0.009(4) 0.013(4) 0.011(4)
C2 0.055(5) 0.037(4) 0.054(5) -0.002(4) 0.010(4) 0.003(4)
C3 0.039(4) 0.039(4) 0.058(5) 0.002(4) 0.007(4) 0.008(3)
C4 0.044(4) 0.045(5) 0.056(5) 0.005(4) 0.006(4) 0.002(4)
C5 0.055(5) 0.038(4) 0.069(6) -0.001(4) 0.009(4) 0.007(4)
O1 0.083(5) 0.073(5) 0.061(4) -0.029(4) 0.003(4) 0.005(4)
O2 0.092(5) 0.041(4) 0.076(5) 0.014(3) 0.006(4) 0.007(3)
O3 0.065(4) 0.061(4) 0.063(4) 0.000(3) -0.013(3) -0.005(3)
O4 0.071(4) 0.065(4) 0.084(5) 0.029(4) 0.007(4) -0.008(4)
O5 0.062(4) 0.063(4) 0.107(6) -0.008(4) 0.029(4) 0.013(3)
C111 0.052(5) 0.038(4) 0.047(5) -0.007(4) 0.000(4) -0.012(4)
C112 0.056(5) 0.050(5) 0.066(6) -0.004(4) 0.015(4) -0.010(4)
C113 0.067(6) 0.058(6) 0.082(7) -0.018(5) 0.017(5) -0.010(5)
C114 0.066(6) 0.080(7) 0.064(6) -0.015(5) 0.014(5) -0.033(6)
C115 0.091(8) 0.054(6) 0.078(7) 0.002(5) 0.013(6) -0.027(6)
C116 0.059(5) 0.044(5) 0.065(6) 0.000(4) 0.002(5) -0.011(4)
C121 0.045(4) 0.031(4) 0.054(5) -0.004(3) 0.000(4) 0.001(3)
C122 0.062(6) 0.042(5) 0.067(6) -0.014(4) -0.008(5) -0.006(4)
C123 0.062(6) 0.043(5) 0.078(7) -0.007(5) -0.011(5) 0.001(4)
C124 0.052(5) 0.039(5) 0.077(7) -0.009(4) 0.001(5) 0.003(4)
C125 0.071(6) 0.042(5) 0.061(6) -0.012(4) 0.012(5) 0.001(4)
C126 0.062(5) 0.041(4) 0.056(5) -0.011(4) -0.009(4) 0.005(4)
C131 0.051(5) 0.039(4) 0.059(5) -0.004(4) 0.004(4) 0.003(4)
C132 0.060(6) 0.076(7) 0.065(6) 0.003(5) -0.001(5) -0.005(5)
C133 0.092(9) 0.121(11) 0.062(7) 0.017(7) 0.006(6) -0.026(8)
C134 0.096(9) 0.149(13) 0.073(8) 0.016(8) -0.020(7) -0.032(9)
C135 0.072(8) 0.156(13) 0.080(9) 0.014(9) -0.015(7) -0.032(8)
C136 0.060(6) 0.082(7) 0.069(7) 0.011(6) -0.007(5) -0.021(5)
C141 0.033(4) 0.029(4) 0.056(5) -0.001(3) 0.004(3) -0.003(3)
C142 0.079(7) 0.046(5) 0.060(6) 0.002(4) -0.002(5) 0.013(5)
C143 0.077(7) 0.084(8) 0.066(7) 0.014(6) -0.014(5) 0.016(6)
C144 0.106(9) 0.064(7) 0.090(9) 0.027(6) 0.016(7) 0.037(7)
C145 0.086(7) 0.043(5) 0.088(8) 0.008(5) 0.010(6) 0.022(5)
C146 0.061(5) 0.036(4) 0.067(6) -0.005(4) 0.013(5) 0.007(4)
C211 0.037(4) 0.063(5) 0.044(5) -0.002(4) 0.004(4) 0.004(4)
C212 0.058(6) 0.074(7) 0.058(6) -0.011(5) 0.003(5) 0.017(5)
C213 0.065(7) 0.120(10) 0.060(7) -0.024(7) 0.000(5) 0.033(7)
C214 0.056(7) 0.176(15) 0.042(6) -0.012(8) 0.010(5) 0.024(8)
C215 0.061(7) 0.144(12) 0.064(7) 0.016(8) 0.011(6) -0.016(7)
C216 0.068(6) 0.080(7) 0.054(6) -0.001(5) 0.009(5) -0.007(5)
C221 0.047(4) 0.033(4) 0.054(5) -0.003(3) 0.003(4) 0.009(3)
C222 0.050(5) 0.033(4) 0.068(6) 0.002(4) -0.001(4) 0.004(4)
C223 0.057(5) 0.034(4) 0.083(7) 0.002(4) -0.005(5) 0.006(4)
C224 0.066(6) 0.037(5) 0.100(8) -0.005(5) -0.013(6) -0.013(4)
C225 0.060(6) 0.057(6) 0.084(7) -0.011(5) -0.026(5) -0.006(5)
C226 0.050(5) 0.042(5) 0.074(6) -0.006(4) -0.014(4) 0.005(4)
C231 0.040(4) 0.029(4) 0.054(5) -0.001(3) 0.006(4) -0.002(3)
C232 0.042(4) 0.054(5) 0.055(5) -0.004(4) 0.004(4) -0.002(4)
C233 0.041(5) 0.064(6) 0.075(7) 0.000(5) -0.006(4) -0.001(4)
C234 0.066(6) 0.070(6) 0.058(6) 0.000(5) -0.016(5) -0.003(5)
C235 0.067(6) 0.073(7) 0.053(6) -0.009(5) 0.004(5) 0.004(5)
C236 0.050(5) 0.049(5) 0.060(6) 0.004(4) 0.006(4) 0.010(4)

loop_
_atom_type_symbol
_atom_type_description
_atom_type_scat_dispersion_real
_atom_type_scat_dispersion_imag
_atom_type_scat_source
C C 0.0033 0.0016 'International Tables Vol C Tables 4.2.6.8 and 6.1.1.4'
H H 0.0000 0.0000 'International Tables Vol C Tables 4.2.6.8 and 6.1.1.4'
Au Au -2.0133 8.8022 'International Tables Vol C Tables 4.2.6.8 and 6.1.1.4'
Cr Cr 0.3209 0.6236 'International Tables Vol C Tables 4.2.6.8 and 6.1.1.4'
O O 0.0106 0.0060 'International Tables Vol C Tables 4.2.6.8 and 6.1.1.4'
P P 0.1023 0.0942 'International Tables Vol C Tables 4.2.6.8 and 6.1.1.4'
S S 0.1246 0.1234 'International Tables Vol C Tables 4.2.6.8 and 6.1.1.4'

loop_
_geom_angle_atom_site_label_1
_geom_angle_atom_site_label_2
_geom_angle_atom_site_label_3
_geom_angle
_geom_angle_site_symmetry_1
_geom_angle_site_symmetry_3
_geom_angle_publ_flag
C241 S2A C11 102.1(9) . . ?
C241 S2A Cr2A 104.4(5) . . ?
C11 S2A Cr2A 118.0(8) . . ?
C10A Cr2A C6A 90.2(15) . . ?
C10A Cr2A C8A 91.2(14) . . ?
C6A Cr2A C8A 175.5(10) . . ?
C10A Cr2A C9A 170(2) . . ?
C6A Cr2A C9A 98(2) . . ?
C8A Cr2A C9A 82(2) . . ?
C10A Cr2A C7A 90.6(13) . . ?
C6A Cr2A C7A 88.0(12) . . ?
C8A Cr2A C7A 87.7(13) . . ?
C9A Cr2A C7A 97(2) . . ?
C10A Cr2A S2A 91.1(10) . . ?
C6A Cr2A S2A 90.8(6) . . ?
C8A Cr2A S2A 93.4(7) . . ?
C9A Cr2A S2A 81.9(19) . . ?
C7A Cr2A S2A 177.9(8) . . ?
O6A C6A Cr2A 175(2) . . ?
O7A2 C7A O7A1 48.7(19) . . ?
O7A2 C7A Cr2A 154(3) . . ?
O7A1 C7A Cr2A 153(3) . . ?
O7A2 O7A1 C7A 65.0(12) . . ?
O7A1 O7A2 C7A 66.3(12) . . ?
O8A C8A Cr2A 174(2) . . ?
O9A C9A Cr2A 159(5) . . ?
O10A C10A Cr2A 175(3) . . ?
C12 C11 S2A 118.8(16) . . ?
C12 C11 Au2 128.0(18) . . ?
S2A C11 Au2 112.7(13) . . ?
C11 C12 H12A 120.0 . . ?
C11 C12 H12B 120.0 . . ?
H12A C12 H12B 120.0 . . ?
C242 C241 C246 115(2) . . ?
C242 C241 S2A 125(2) . . ?
C246 C241 S2A 119.9(16) . . ?
C243 C242 C241 121(4) . . ?
C243 C242 H242 119.3 . . ?
C241 C242 H242 119.3 . . ?
C242 C243 C244 122(3) . . ?
C242 C243 H243 118.8 . . ?
C244 C243 H243 118.8 . . ?
C243 C244 C245 118.9(19) . . ?
C243 C244 H244 120.6 . . ?
C245 C244 H244 120.6 . . ?
C246 C245 C244 116(2) . . ?
C246 C245 H245 121.8 . . ?
C244 C245 H245 121.8 . . ?
C245 C246 C241 126(2) . . ?
C245 C246 H246 117.2 . . ?
C241 C246 H246 117.2 . . ?
C251 S2B Au2 107.6(10) . . ?
C251 S2B Cr2B 109.1(10) . . ?
Au2 S2B Cr2B 108.3(2) . . ?
C10B Cr2B C9B 85.4(11) . . ?
C10B Cr2B C6B 92.8(13) . . ?
C9B Cr2B C6B 177.8(14) . . ?
C10B Cr2B C7B 86.9(11) . . ?
C9B Cr2B C7B 91.4(11) . . ?
C6B Cr2B C7B 87.1(14) . . ?
C10B Cr2B C8B 88.7(10) . . ?
C9B Cr2B C8B 92.3(11) . . ?
C6B Cr2B C8B 89.0(14) . . ?
C7B Cr2B C8B 174.0(10) . . ?
C10B Cr2B S2B 174.6(7) . . ?
C9B Cr2B S2B 89.2(8) . . ?
C6B Cr2B S2B 92.6(11) . . ?
C7B Cr2B S2B 93.2(9) . . ?
C8B Cr2B S2B 91.6(8) . . ?
O6B C6B Cr2B 168(3) . . ?
O7B C7B Cr2B 177(2) . . ?
O8B C8B Cr2B 172(3) . . ?
O9B C9B Cr2B 171(3) . . ?
O10B C10B Cr2B 177(3) . . ?
C256 C251 C252 116(4) . . ?
C256 C251 S2B 124(2) . . ?
C252 C251 S2B 120(3) . . ?
C251 C252 C253 120(3) . . ?
C251 C252 H252 120.1 . . ?
C253 C252 H252 120.1 . . ?
C255 C254 C253 111(3) . . ?
C255 C254 H254 124.7 . . ?
C253 C254 H254 124.7 . . ?
C254 C253 C252 127(3) . . ?
C254 C253 H253 116.6 . . ?
C252 C253 H253 116.6 . . ?
C254 C255 C256 125(3) . . ?
C254 C255 H255 117.6 . . ?
C256 C255 H255 117.6 . . ?
C251 C256 C255 122(4) . . ?
C251 C256 H256 118.8 . . ?
C255 C256 H256 118.8 . . ?
P1 Au1 S1 171.12(7) . . ?
P1 Au1 Au2 106.54(6) . . ?
S1 Au1 Au2 82.31(5) . . ?
C11 Au2 P2 168.7(7) . . ?
C11 Au2 S2B 16.9(7) . . ?
P2 Au2 S2B 170.25(17) . . ?
C11 Au2 Au1 82.9(6) . . ?
P2 Au2 Au1 108.24(5) . . ?
S2B Au2 Au1 70.61(14) . . ?
C5 Cr1 C3 88.9(4) . . ?
C5 Cr1 C1 89.3(4) . . ?
C3 Cr1 C1 174.3(4) . . ?
C5 Cr1 C2 90.0(4) . . ?
C3 Cr1 C2 87.6(4) . . ?
C1 Cr1 C2 87.0(4) . . ?
C5 Cr1 C4 88.7(4) . . ?
C3 Cr1 C4 92.8(4) . . ?
C1 Cr1 C4 92.5(4) . . ?
C2 Cr1 C4 178.6(4) . . ?
C5 Cr1 S1 174.7(3) . . ?
C3 Cr1 S1 87.9(2) . . ?
C1 Cr1 S1 94.3(3) . . ?
C2 Cr1 S1 94.1(3) . . ?
C4 Cr1 S1 87.2(2) . . ?
C141 S1 Au1 100.2(2) . . ?
C141 S1 Cr1 109.4(3) . . ?
Au1 S1 Cr1 100.86(7) . . ?
C131 P1 C121 106.5(4) . . ?
C131 P1 C111 104.9(4) . . ?
C121 P1 C111 106.4(4) . . ?
C131 P1 Au1 113.2(3) . . ?
C121 P1 Au1 109.6(3) . . ?
C111 P1 Au1 115.5(3) . . ?
C211 P2 C231 104.7(4) . . ?
C211 P2 C221 105.3(4) . . ?
C231 P2 C221 105.1(4) . . ?
C211 P2 Au2 113.3(3) . . ?
C231 P2 Au2 116.9(2) . . ?
C221 P2 Au2 110.6(3) . . ?
O1 C1 Cr1 175.1(8) . . ?
O2 C2 Cr1 173.7(8) . . ?
O3 C3 Cr1 174.1(7) . . ?
O4 C4 Cr1 176.6(8) . . ?
O5 C5 Cr1 178.9(8) . . ?
C112 C111 C116 119.3(8) . . ?
C112 C111 P1 119.1(6) . . ?
C116 C111 P1 121.5(7) . . ?
C111 C112 C113 121.8(9) . . ?
C111 C112 H112 119.1 . . ?
C113 C112 H112 119.1 . . ?
C112 C113 C114 118.7(9) . . ?
C112 C113 H113 120.6 . . ?
C114 C113 H113 120.6 . . ?
C115 C114 C113 119.7(9) . . ?
C115 C114 H114 120.2 . . ?
C113 C114 H114 120.2 . . ?
C114 C115 C116 120.9(9) . . ?
C114 C115 H115 119.6 . . ?
C116 C115 H115 119.6 . . ?
C115 C116 C111 119.5(9) . . ?
C115 C116 H116 120.2 . . ?
C111 C116 H116 120.2 . . ?
C122 C121 C126 118.8(7) . . ?
C122 C121 P1 118.9(6) . . ?
C126 C121 P1 122.2(6) . . ?
C121 C122 C123 121.2(8) . . ?
C121 C122 H122 119.4 . . ?
C123 C122 H122 119.4 . . ?
C124 C123 C122 120.4(9) . . ?
C124 C123 H123 119.8 . . ?
C122 C123 H123 119.8 . . ?
C123 C124 C125 119.2(8) . . ?
C123 C124 H124 120.4 . . ?
C125 C124 H124 120.4 . . ?
C126 C125 C124 120.6(8) . . ?
C126 C125 H125 119.7 . . ?
C124 C125 H125 119.7 . . ?
C125 C126 C121 119.8(8) . . ?
C125 C126 H126 120.1 . . ?
C121 C126 H126 120.1 . . ?
C136 C131 C132 119.1(9) . . ?
C136 C131 P1 122.1(7) . . ?
C132 C131 P1 118.5(7) . . ?
C131 C132 C133 118.6(10) . . ?
C131 C132 H132 120.7 . . ?
C133 C132 H132 120.7 . . ?
C134 C133 C132 121.2(11) . . ?
C134 C133 H133 119.4 . . ?
C132 C133 H133 119.4 . . ?
C133 C134 C135 120.0(12) . . ?
C133 C134 H134 120.0 . . ?
C135 C134 H134 120.0 . . ?
C136 C135 C134 118.8(11) . . ?
C136 C135 H135 120.6 . . ?
C134 C135 H135 120.6 . . ?
C135 C136 C131 122.2(10) . . ?
C135 C136 H136 118.9 . . ?
C131 C136 H136 118.9 . . ?
C146 C141 C142 119.0(8) . . ?
C146 C141 S1 118.3(7) . . ?
C142 C141 S1 122.7(6) . . ?
C143 C142 C141 120.3(9) . . ?
C143 C142 H142 119.9 . . ?
C141 C142 H142 119.9 . . ?
C144 C143 C142 119.8(11) . . ?
C144 C143 H143 120.1 . . ?
C142 C143 H143 120.1 . . ?
C145 C144 C143 120.2(10) . . ?
C145 C144 H144 119.9 . . ?
C143 C144 H144 119.9 . . ?
C144 C145 C146 121.0(9) . . ?
C144 C145 H145 119.5 . . ?
C146 C145 H145 119.5 . . ?
C141 C146 C145 119.8(9) . . ?
C141 C146 H146 120.1 . . ?
C145 C146 H146 120.1 . . ?
C212 C211 C216 119.5(8) . . ?
C212 C211 P2 122.5(7) . . ?
C216 C211 P2 118.0(7) . . ?
C211 C212 C213 120.1(11) . . ?
C211 C212 H212 119.9 . . ?
C213 C212 H212 119.9 . . ?
C214 C213 C212 118.9(11) . . ?
C214 C213 H213 120.6 . . ?
C212 C213 H213 120.6 . . ?
C215 C214 C213 121.5(10) . . ?
C215 C214 H214 119.3 . . ?
C213 C214 H214 119.3 . . ?
C214 C215 C216 120.4(12) . . ?
C214 C215 H215 119.8 . . ?
C216 C215 H215 119.8 . . ?
C211 C216 C215 119.6(11) . . ?
C211 C216 H216 120.2 . . ?
C215 C216 H216 120.2 . . ?
C222 C221 C226 119.6(8) . . ?
C222 C221 P2 121.8(6) . . ?
C226 C221 P2 118.6(6) . . ?
C223 C222 C221 120.0(8) . . ?
C223 C222 H222 120.0 . . ?
C221 C222 H222 120.0 . . ?
C222 C223 C224 120.3(8) . . ?
C222 C223 H223 119.9 . . ?
C224 C223 H223 119.9 . . ?
C225 C224 C223 119.9(8) . . ?
C225 C224 H224 120.1 . . ?
C223 C224 H224 120.1 . . ?
C224 C225 C226 121.0(9) . . ?
C224 C225 H225 119.5 . . ?
C226 C225 H225 119.5 . . ?
C225 C226 C221 119.3(9) . . ?
C225 C226 H226 120.4 . . ?
C221 C226 H226 120.4 . . ?
C232 C231 C236 118.2(8) . . ?
C232 C231 P2 122.7(6) . . ?
C236 C231 P2 119.1(6) . . ?
C233 C232 C231 121.6(8) . . ?
C233 C232 H232 119.2 . . ?
C231 C232 H232 119.2 . . ?
C232 C233 C234 119.1(9) . . ?
C232 C233 H233 120.5 . . ?
C234 C233 H233 120.5 . . ?
C235 C234 C233 119.7(9) . . ?
C235 C234 H234 120.2 . . ?
C233 C234 H234 120.2 . . ?
C236 C235 C234 120.9(9) . . ?
C236 C235 H235 119.6 . . ?
C234 C235 H235 119.6 . . ?
C235 C236 C231 120.6(8) . . ?
C235 C236 H236 119.7 . . ?
C231 C236 H236 119.7 . . ?

loop_
_geom_bond_atom_site_label_1
_geom_bond_atom_site_label_2
_geom_bond_distance
_geom_bond_site_symmetry_2
_geom_bond_publ_flag
S2A C241 1.799(17) . ?
S2A C11 1.81(2) . ?
S2A Cr2A 2.457(5) . ?
Cr2A C10A 1.90(4) . ?
Cr2A C6A 1.93(3) . ?
Cr2A C8A 1.93(3) . ?
Cr2A C9A 1.95(7) . ?
Cr2A C7A 2.01(2) . ?
C6A O6A 1.13(3) . ?
C7A O7A2 1.141(10) . ?
C7A O7A1 1.152(10) . ?
O7A1 O7A2 0.95(3) . ?
C8A O8A 1.11(4) . ?
C9A O9A 1.08(7) . ?
C10A O10A 1.14(5) . ?
C11 C12 1.32(3) . ?
C11 Au2 2.03(2) . ?
C12 H12A 0.9500 . ?
C12 H12B 0.9500 . ?
C241 C242 1.38(6) . ?
C241 C246 1.39(3) . ?
C242 C243 1.32(5) . ?
C242 H242 0.9500 . ?
C243 C244 1.36(3) . ?
C243 H243 0.9500 . ?
C244 C245 1.42(3) . ?
C244 H244 0.9500 . ?
C245 C246 1.32(3) . ?
C245 H245 0.9500 . ?
C246 H246 0.9500 . ?
S2B C251 1.77(4) . ?
S2B Au2 2.373(6) . ?
S2B Cr2B 2.490(8) . ?
Cr2B C10B 1.85(3) . ?
Cr2B C9B 1.88(3) . ?
Cr2B C6B 1.90(5) . ?
Cr2B C7B 1.91(2) . ?
Cr2B C8B 1.91(2) . ?
C6B O6B 1.18(5) . ?
C7B O7B 1.11(3) . ?
C8B O8B 1.15(3) . ?
C9B O9B 1.19(5) . ?
C10B O10B 1.16(5) . ?
C251 C256 1.388(10) . ?
C251 C252 1.392(10) . ?
C252 C253 1.404(10) . ?
C252 H252 0.9500 . ?
C254 C255 1.393(10) . ?
C254 C253 1.400(10) . ?
C254 H254 0.9500 . ?
C253 H253 0.9500 . ?
C255 C256 1.396(10) . ?
C255 H255 0.9500 . ?
C256 H256 0.9500 . ?
Au1 P1 2.258(2) . ?
Au1 S1 2.3261(18) . ?
Au1 Au2 3.1977(4) . ?
Au2 P2 2.275(2) . ?
Cr1 C5 1.832(9) . ?
Cr1 C3 1.887(9) . ?
Cr1 C1 1.898(10) . ?
Cr1 C2 1.901(9) . ?
Cr1 C4 1.903(9) . ?
Cr1 S1 2.502(2) . ?
S1 C141 1.787(8) . ?
P1 C131 1.798(9) . ?
P1 C121 1.811(8) . ?
P1 C111 1.819(8) . ?
P2 C211 1.810(8) . ?
P2 C231 1.812(8) . ?
P2 C221 1.823(8) . ?
C1 O1 1.156(10) . ?
C2 O2 1.130(10) . ?
C3 O3 1.153(10) . ?
C4 O4 1.134(10) . ?
C5 O5 1.144(10) . ?
C111 C112 1.361(12) . ?
C111 C116 1.400(11) . ?
C112 C113 1.384(12) . ?
C112 H112 0.9500 . ?
C113 C114 1.410(14) . ?
C113 H113 0.9500 . ?
C114 C115 1.367(15) . ?
C114 H114 0.9500 . ?
C115 C116 1.387(13) . ?
C115 H115 0.9500 . ?
C116 H116 0.9500 . ?
C121 C122 1.371(12) . ?
C121 C126 1.407(11) . ?
C122 C123 1.378(12) . ?
C122 H122 0.9500 . ?
C123 C124 1.371(12) . ?
C123 H123 0.9500 . ?
C124 C125 1.393(13) . ?
C124 H124 0.9500 . ?
C125 C126 1.373(12) . ?
C125 H125 0.9500 . ?
C126 H126 0.9500 . ?
C131 C136 1.379(12) . ?
C131 C132 1.389(13) . ?
C132 C133 1.397(15) . ?
C132 H132 0.9500 . ?
C133 C134 1.364(16) . ?
C133 H133 0.9500 . ?
C134 C135 1.386(17) . ?
C134 H134 0.9500 . ?
C135 C136 1.368(15) . ?
C135 H135 0.9500 . ?
C136 H136 0.9500 . ?
C141 C146 1.386(10) . ?
C141 C142 1.398(12) . ?
C142 C143 1.383(13) . ?
C142 H142 0.9500 . ?
C143 C144 1.382(15) . ?
C143 H143 0.9500 . ?
C144 C145 1.359(16) . ?
C144 H144 0.9500 . ?
C145 C146 1.386(13) . ?
C145 H145 0.9500 . ?
C146 H146 0.9500 . ?
C211 C212 1.375(12) . ?
C211 C216 1.389(13) . ?
C212 C213 1.420(14) . ?
C212 H212 0.9500 . ?
C213 C214 1.359(18) . ?
C213 H213 0.9500 . ?
C214 C215 1.356(18) . ?
C214 H214 0.9500 . ?
C215 C216 1.394(14) . ?
C215 H215 0.9500 . ?
C216 H216 0.9500 . ?
C221 C222 1.398(11) . ?
C221 C226 1.402(12) . ?
C222 C223 1.370(11) . ?
C222 H222 0.9500 . ?
C223 C224 1.389(13) . ?
C223 H223 0.9500 . ?
C224 C225 1.376(13) . ?
C224 H224 0.9500 . ?
C225 C226 1.376(12) . ?
C225 H225 0.9500 . ?
C226 H226 0.9500 . ?
C231 C232 1.387(11) . ?
C231 C236 1.387(11) . ?
C232 C233 1.373(12) . ?
C232 H232 0.9500 . ?
C233 C234 1.385(13) . ?
C233 H233 0.9500 . ?
C234 C235 1.380(13) . ?
C234 H234 0.9500 . ?
C235 C236 1.359(13) . ?
C235 H235 0.9500 . ?
C236 H236 0.9500 . ?
